data_9005133
loop_
_publ_author_name
'Antenucci, D.'
'Miehe, G.'
'Tarte, P.'
'Schmahl, W. W.'
'Fransolet, A.-M.'

_publ_section_title
;
 Combined X-ray Rietveld, infrared and Raman study of a new synthetic
 variety of alluaudite, NaCdIn2(PO4)3
;
_journal_name_full 'European Journal of Mineralogy'
_journal_page_first 207
_journal_page_last 213
_journal_volume 5
_journal_year 1993
_chemical_formula_sum 'Cd In2 Na O12 P3'
_chemical_name_mineral Alluaudite
_space_group_IT_number 15
_symmetry_space_group_name_Hall '-C 2yc'
_symmetry_space_group_name_H-M 'C 1 2/c 1'
_cell_angle_alpha 90
_cell_angle_beta 115.17
_cell_angle_gamma 90
_cell_length_a 12.519
_cell_length_b 12.959
_cell_length_c 6.575
_cell_formula_units_Z 4
_cell_volume 965.405
_database_code_amcsd 0006478
_exptl_crystal_density_diffrn 4.472
_cod_original_formula_sum 'Na Cd In2 P3 O12'
_cod_database_code 9005133

loop_
_space_group_symop_operation_xyz
x,y,z
1/2+x,1/2+y,z
x,-y,1/2+z
1/2+x,1/2-y,1/2+z
-x,y,1/2-z
1/2-x,1/2+y,1/2-z
-x,-y,-z
1/2-x,1/2-y,-z

loop_
_atom_site_label
_atom_site_fract_x
_atom_site_fract_y
_atom_site_fract_z
_atom_site_U_iso_or_equiv
NaX1 0.50000 0.00000 0.00000 0.04433
CdM1 0.00000 0.26190 0.25000 0.02660
InM2 0.28020 0.64980 0.36890 0.02533
P1 0.00000 -0.28750 0.25000 0.02660
P2 0.24410 -0.10940 0.13700 0.03166
O1 0.45300 0.71700 0.54000 0.02153
O2 0.09300 0.64000 0.23500 0.03293
O3 0.33100 0.66300 0.09800 0.03166
O4 0.12300 0.40100 0.31700 0.03800
O5 0.22700 0.81900 0.31600 0.01393
O6 0.30500 0.49800 0.35400 0.03800

loop_
_cod_related_entry_id
_cod_related_entry_database
_cod_related_entry_code
1 AMCSD 0006478
